data_4312449
loop_
_publ_author_name
'Maximilian N. Kopylovich'
'Armando J. L. Pombeiro'
'Andreas Fischer'
'Lars Kloo'
'Vadim Yu. Kukushkin'

_publ_contact_author_address
;
Department of Chemistry
St. Petersburg State University
198504 Stary Petergof
Russian Federation
;
_publ_contact_author_email kukushkin@VK2100.spb.edu
_publ_contact_author_name 'Vadim Yu. Kukushkin'
_publ_section_title
;
 Facile Ni(II)/Ketoxime-Mediated Conversion of Organonitriles into
 Imidoylamidine Ligands. Synthesis of Imidoylamidines and Acetyl Amides
;
_journal_name_full 'Inorganic Chemistry'
_journal_page_first 7239
_journal_page_last 7248
_journal_paper_doi 10.1021/ic0349813
_journal_volume 42
_journal_year 2003
_chemical_compound_source 'Local laboratory'
_chemical_formula_moiety 'C20 H42 Cl2 N6 Ni '
_chemical_formula_sum 'C20 H42 Cl2 N6 Ni'
_chemical_formula_weight 496.214
_chemical_name_systematic
;
 ?
;
_space_group_IT_number 2
_symmetry_cell_setting triclinic
_symmetry_space_group_name_Hall '-P 1'
_symmetry_space_group_name_H-M 'P -1'
_atom_sites_solution_primary direct
_atom_sites_solution_secondary difmap
_cell_angle_alpha 78.3836(4)
_cell_angle_beta 83.6505(4)
_cell_angle_gamma 77.0417(4)
_cell_formula_units_Z 6
_cell_length_a 12.58930(10)
_cell_length_b 15.5296(2)
_cell_length_c 21.4581(2)
_cell_measurement_reflns_used 147776
_cell_measurement_temperature 100
_cell_measurement_theta_max 27.48
_cell_measurement_theta_min 4.09
_cell_volume 3995.21(7)
_computing_cell_refinement 'HKL Scalepack (Otwinowski & Minor 1997)'
_computing_data_collection KappaCCD
_computing_data_reduction 'Denzo and Scalepak (Otwinowski & Minor, 1997)'
_computing_structure_refinement 'SHELXL-97 (Sheldrick, 1997)'
_computing_structure_solution 'SIR97(Cascarano al.,Acta Cryst.,1996,A52,C-79)'
_diffrn_measured_fraction_theta_full 0.993
_diffrn_measured_fraction_theta_max 0.993
_diffrn_measurement_device KappaCCD
_diffrn_measurement_method CCD
_diffrn_orient_matrix_type X=UH
_diffrn_orient_matrix_UB_11 -0.04151
_diffrn_orient_matrix_UB_12 -0.04466
_diffrn_orient_matrix_UB_13 0.05438
_diffrn_orient_matrix_UB_21 -0.02170
_diffrn_orient_matrix_UB_22 -0.02535
_diffrn_orient_matrix_UB_23 -0.05833
_diffrn_orient_matrix_UB_31 0.04042
_diffrn_orient_matrix_UB_32 -0.02466
_diffrn_orient_matrix_UB_33 0.00570
_diffrn_radiation_source 'fine-focus sealed tube'
_diffrn_radiation_type ' MoK\a'
_diffrn_radiation_wavelength_id all
_diffrn_reflns_av_R_equivalents 0.0373
_diffrn_reflns_av_sigmaI/netI 0.0342
_diffrn_reflns_limit_h_max 16
_diffrn_reflns_limit_h_min -16
_diffrn_reflns_limit_k_max 18
_diffrn_reflns_limit_k_min -20
_diffrn_reflns_limit_l_max 27
_diffrn_reflns_limit_l_min -27
_diffrn_reflns_number 78741
_diffrn_reflns_theta_full 27.48
_diffrn_reflns_theta_max 27.48
_diffrn_reflns_theta_min 4.09
_exptl_absorpt_coefficient_mu 0.946
_exptl_absorpt_correction_type none
_exptl_crystal_colour Yellow
_exptl_crystal_density_diffrn 1.237
_exptl_crystal_density_method 'not measured'
_exptl_crystal_description Cube
_refine_diff_density_max 1.777
_refine_diff_density_min -0.896
_refine_diff_density_rms 0.089
_refine_ls_extinction_method none
_refine_ls_goodness_of_fit_ref 1.063
_refine_ls_hydrogen_treatment constr
_refine_ls_matrix_type full
_refine_ls_number_parameters 784
_refine_ls_number_reflns 18186
_refine_ls_number_restraints 0
_refine_ls_restrained_S_all 1.063
_refine_ls_R_factor_all 0.0520
_refine_ls_R_factor_gt 0.0422
_refine_ls_shift/su_max 0.004
_refine_ls_shift/su_mean 0.000
_refine_ls_structure_factor_coef Fsqd
_refine_ls_weighting_details 'calc w=1/[\s^2^(Fo^2^)+(0.0479P)^2^+5.0230P] where P=(Fo^2^+2Fc^2^)/3'
_refine_ls_weighting_scheme calc
_refine_ls_wR_factor_gt 0.1081
_refine_ls_wR_factor_ref 0.1139
_reflns_number_gt 15640
_reflns_number_total 18186
_reflns_threshold_expression >2sigma(I)
_cod_data_source_file ic0349813si20030818_063355_5.cif
_cod_data_source_block compound5
_cod_depositor_comments
;
The following automatic conversions were performed:

'_symmetry_cell_setting' value 'Triclinic' changed to 'triclinic'
according to the built-in table from CIF Core dictionary named
'cif_core.dic' version 2.4.1 from 2010-06-29.

Automatic conversion script
Id: cif_fix_values 1646 2011-03-28 12:23:43Z adriana 
;
_cod_original_sg_symbol_H-M 'P -1 '
_cod_original_formula_sum 'C20 H42 Cl2 N6 Ni '
_cod_database_code 4312449

loop_
_symmetry_equiv_pos_as_xyz
+X,+Y,+Z
-X,-Y,-Z

loop_
_atom_site_label
_atom_site_type_symbol
_atom_site_fract_x
_atom_site_fract_y
_atom_site_fract_z
_atom_site_U_iso_or_equiv
_atom_site_adp_type
_atom_site_occupancy
_atom_site_symmetry_multiplicity
_atom_site_calc_flag
_atom_site_refinement_flags
_atom_site_disorder_assembly
_atom_site_disorder_group
Ni1 Ni 0.45073(2) -0.361131(17) 0.921969(13) 0.01435(7) Uani 1 1 d . . .
Ni2 Ni 0.36488(2) -0.049849(18) 0.582026(13) 0.01557(7) Uani 1 1 d . . .
Ni3 Ni 0.41125(2) -0.701752(17) 0.744670(13) 0.01609(7) Uani 1 1 d . . .
Cl1 Cl 0.28980(5) 0.23279(4) 0.58592(3) 0.02493(12) Uani 1 1 d . . .
Cl2 Cl 0.13703(4) 0.04223(4) 0.41966(3) 0.02888(13) Uani 1 1 d . . .
Cl3 Cl 0.52535(5) -0.63721(3) 0.90870(3) 0.02220(11) Uani 1 1 d . . .
Cl4 Cl 0.44675(5) -0.32864(4) 0.56745(3) 0.02582(12) Uani 1 1 d . . .
Cl5 Cl -0.05205(5) -0.36665(4) 0.94150(3) 0.03049(14) Uani 1 1 d . . .
Cl6 Cl 0.36035(5) -0.07623(3) 0.91155(3) 0.02210(11) Uani 1 1 d . . .
N1 N 0.32089(15) -0.27620(12) 0.92493(9) 0.0178(4) Uani 1 1 d . . .
N2 N 0.19469(15) -0.36453(12) 0.92381(9) 0.0187(4) Uani 1 1 d . . .
N3 N 0.37152(14) -0.44952(12) 0.92403(9) 0.0171(4) Uani 1 1 d . . .
N4 N 0.58040(15) -0.44658(12) 0.91798(9) 0.0179(4) Uani 1 1 d . . .
N5 N 0.70691(15) -0.35833(12) 0.91741(9) 0.0194(4) Uani 1 1 d . . .
N6 N 0.53067(14) -0.27193(12) 0.91767(8) 0.0169(4) Uani 1 1 d . . .
N7 N 0.23786(14) 0.03843(12) 0.58004(9) 0.0180(4) Uani 1 1 d . . .
N8 N 0.10864(14) -0.04692(12) 0.58018(9) 0.0183(4) Uani 1 1 d . . .
N9 N 0.28363(14) -0.13584(12) 0.58100(9) 0.0177(4) Uani 1 1 d . . .
N10 N 0.49250(14) -0.13686(13) 0.58032(9) 0.0192(4) Uani 1 1 d . . .
N11 N 0.62099(15) -0.05056(14) 0.57984(9) 0.0227(4) Uani 1 1 d . . .
N12 N 0.44548(15) 0.03676(13) 0.58178(9) 0.0196(4) Uani 1 1 d . . .
N13 N 0.35756(15) -0.79908(12) 0.73227(9) 0.0182(4) Uani 1 1 d . . .
N14 N 0.38098(15) -0.89031(12) 0.83171(9) 0.0193(4) Uani 1 1 d . . .
N15 N 0.43369(15) -0.75546(12) 0.82885(9) 0.0181(4) Uani 1 1 d . . .
N16 N 0.46217(15) -0.60286(12) 0.75695(9) 0.0186(4) Uani 1 1 d . . .
N17 N 0.43868(16) -0.51292(12) 0.65695(9) 0.0208(4) Uani 1 1 d . . .
N18 N 0.39052(16) -0.64937(12) 0.66010(9) 0.0199(4) Uani 1 1 d . . .
C1 C 0.22106(17) -0.28388(14) 0.92511(10) 0.0177(4) Uani 1 1 d . . .
C2 C 0.12578(18) -0.20625(15) 0.92778(12) 0.0233(5) Uani 1 1 d . . .
C3 C 0.0722(2) -0.20688(16) 0.99483(12) 0.0267(5) Uani 1 1 d . . .
C4 C -0.0300(2) -0.13199(18) 0.99458(13) 0.0330(6) Uani 1 1 d . . .
C5 C -0.0884(3) -0.1308(2) 1.06009(16) 0.0495(8) Uani 1 1 d . . .
C6 C 0.26760(17) -0.44421(14) 0.92386(10) 0.0168(4) Uani 1 1 d . . .
C7 C 0.22019(18) -0.52442(15) 0.92256(11) 0.0208(4) Uani 1 1 d . . .
C8 C 0.1898(2) -0.52693(17) 0.85601(12) 0.0264(5) Uani 1 1 d . . .
C9 C 0.1560(2) -0.61501(18) 0.85474(15) 0.0336(6) Uani 1 1 d . . .
C10 C 0.1236(2) -0.6200(3) 0.78966(17) 0.0499(9) Uani 1 1 d . . .
C11 C 0.68036(17) -0.43909(14) 0.91717(10) 0.0176(4) Uani 1 1 d . . .
C12 C 0.77593(18) -0.51687(15) 0.91521(11) 0.0222(5) Uani 1 1 d . . .
C13 C 0.8472(2) -0.5094(2) 0.85244(13) 0.0386(6) Uani 1 1 d . . .
C14 C 0.7963(3) -0.5064(3) 0.79251(18) 0.0596(10) Uani 1 1 d . . .
C15 C 0.7681(3) -0.5935(3) 0.7912(2) 0.0713(11) Uani 1 1 d . . .
C16 C 0.63438(17) -0.27788(14) 0.91686(10) 0.0171(4) Uani 1 1 d . . .
C17 C 0.68509(18) -0.19785(15) 0.91441(11) 0.0205(4) Uani 1 1 d . . .
C18 C 0.7591(2) -0.17900(16) 0.85327(12) 0.0263(5) Uani 1 1 d . . .
C19 C 0.7042(2) -0.1645(2) 0.79149(13) 0.0362(6) Uani 1 1 d . . .
C20 C 0.6108(3) -0.0831(2) 0.78193(14) 0.0463(8) Uani 1 1 d . . .
C21 C 0.13734(17) 0.03366(15) 0.57722(10) 0.0177(4) Uani 1 1 d . . .
C22 C 0.04732(18) 0.11654(15) 0.57041(11) 0.0218(5) Uani 1 1 d . . .
C23 C 0.0325(2) 0.16594(16) 0.62674(12) 0.0260(5) Uani 1 1 d . . .
C24 C -0.0235(2) 0.26384(17) 0.60926(14) 0.0325(6) Uani 1 1 d . . .
C25 C -0.0240(3) 0.3158(2) 0.66287(18) 0.0540(9) Uani 1 1 d . . .
C26 C 0.17938(17) -0.12757(14) 0.58029(10) 0.0173(4) Uani 1 1 d . . .
C27 C 0.12883(19) -0.20689(15) 0.58060(11) 0.0213(4) Uani 1 1 d . . .
C28 C 0.1288(2) -0.26801(16) 0.64620(12) 0.0246(5) Uani 1 1 d . . .
C29 C 0.0631(2) -0.22096(18) 0.69861(12) 0.0301(5) Uani 1 1 d . . .
C30 C 0.0598(3) -0.2841(2) 0.76238(14) 0.0449(7) Uani 1 1 d . . .
C31 C 0.59352(18) -0.13034(16) 0.57862(10) 0.0212(5) Uani 1 1 d . . .
C32 C 0.68664(19) -0.20881(18) 0.57460(12) 0.0276(5) Uani 1 1 d . . .
C33 C 0.7424(2) -0.24703(18) 0.63647(12) 0.0322(6) Uani 1 1 d . . .
C34 C 0.8282(3) -0.3315(3) 0.63342(18) 0.0610(10) Uani 1 1 d . . .
C35 C 0.9012(4) -0.3426(3) 0.5792(3) 0.0914(16) Uani 1 1 d . . .
C36 C 0.54984(18) 0.03001(16) 0.58033(10) 0.0208(4) Uani 1 1 d . . .
C37 C 0.60020(19) 0.10902(17) 0.57974(11) 0.0241(5) Uani 1 1 d . . .
C38 C 0.63059(19) 0.11306(17) 0.64615(11) 0.0254(5) Uani 1 1 d . . .
C39 C 0.6837(2) 0.1922(2) 0.64402(14) 0.0383(6) Uani 1 1 d . . .
C40 C 0.7145(3) 0.1988(3) 0.70932(16) 0.0521(9) Uani 1 1 d . . .
C41 C 0.34863(18) -0.87262(14) 0.77094(10) 0.0176(4) Uani 1 1 d . . .
C42 C 0.29910(18) -0.94351(14) 0.75326(11) 0.0186(4) Uani 1 1 d . . .
C43 C 0.18114(18) -0.93922(15) 0.78182(11) 0.0212(4) Uani 1 1 d . . .
C44 C 0.13214(19) -1.01308(16) 0.76651(12) 0.0251(5) Uani 1 1 d . . .
C45 C 0.0142(2) -1.00810(19) 0.79344(14) 0.0334(6) Uani 1 1 d . . .
C46 C 0.42124(18) -0.83322(14) 0.85949(10) 0.0186(4) Uani 1 1 d . . .
C47 C 0.4528(2) -0.86895(15) 0.92684(10) 0.0219(5) Uani 1 1 d . . .
C48 C 0.5678(2) -0.92862(16) 0.92885(12) 0.0274(5) Uani 1 1 d . . .
C49 C 0.6579(2) -0.87711(18) 0.90361(13) 0.0329(6) Uani 1 1 d . . .
C50 C 0.7710(2) -0.9361(2) 0.91150(17) 0.0444(7) Uani 1 1 d . . .
C51 C 0.46886(18) -0.52869(14) 0.71813(11) 0.0185(4) Uani 1 1 d . . .
C52 C 0.50819(19) -0.45348(14) 0.73660(11) 0.0212(4) Uani 1 1 d . . .
C53 C 0.41637(19) -0.37155(14) 0.74241(11) 0.0207(4) Uani 1 1 d . . .
C54 C 0.4603(2) -0.29140(15) 0.75003(12) 0.0269(5) Uani 1 1 d . . .
C55 C 0.3706(3) -0.20870(17) 0.75481(13) 0.0347(6) Uani 1 1 d . . .
C56 C 0.40291(18) -0.57184(15) 0.62881(11) 0.0199(4) Uani 1 1 d . . .
C57 C 0.3758(2) -0.53979(15) 0.56050(11) 0.0249(5) Uani 1 1 d . . .
C58 C 0.2575(3) -0.4894(2) 0.55509(15) 0.0476(8) Uani 1 1 d . . .
C59 C 0.2248(5) -0.4623(6) 0.4886(2) 0.155(4) Uani 1 1 d . . .
C60 C 0.2853(5) -0.4424(6) 0.4368(2) 0.178(4) Uani 1 1 d . . .
H1 H 0.3193 -0.2145 0.9213 0.021 Uiso 1 1 d R . .
H2 H 0.1204 -0.3630 0.9247 0.022 Uiso 1 1 d R . .
H3 H 0.4104 -0.5091 0.9258 0.021 Uiso 1 1 d R . .
H4 H 0.5750 -0.5071 0.9180 0.021 Uiso 1 1 d R . .
H5 H 0.7783 -0.3594 0.9191 0.023 Uiso 1 1 d R . .
H6 H 0.4882 -0.2133 0.9153 0.020 Uiso 1 1 d R . .
H7 H 0.2445 0.0963 0.5802 0.022 Uiso 1 1 d R . .
H8 H 0.0355 -0.0475 0.5792 0.022 Uiso 1 1 d R . .
H9 H 0.3191 -0.1933 0.5813 0.021 Uiso 1 1 d R . .
H10 H 0.4895 -0.1929 0.5785 0.023 Uiso 1 1 d R . .
H11 H 0.6968 -0.0519 0.5833 0.027 Uiso 1 1 d R . .
H12 H 0.4083 0.0956 0.5816 0.023 Uiso 1 1 d R . .
H13 H 0.3313 -0.7980 0.6886 0.022 Uiso 1 1 d R . .
H14 H 0.3696 -0.9416 0.8570 0.023 Uiso 1 1 d R . .
H15 H 0.4564 -0.7227 0.8512 0.022 Uiso 1 1 d R . .
H16 H 0.4824 -0.6044 0.7932 0.022 Uiso 1 1 d R . .
H17 H 0.4459 -0.4600 0.6319 0.025 Uiso 1 1 d R . .
H18 H 0.3673 -0.6832 0.6382 0.024 Uiso 1 1 d R . .
H2A H 0.1503 -0.1508 0.9137 0.028 Uiso 1 1 d R . .
H2B H 0.0717 -0.2094 0.9006 0.028 Uiso 1 1 d R . .
H3A H 0.0522 -0.2638 1.0110 0.032 Uiso 1 1 d R . .
H3B H 0.1229 -0.1976 1.0219 0.032 Uiso 1 1 d R . .
H4A H -0.0099 -0.0749 0.9793 0.040 Uiso 1 1 d R . .
H4B H -0.0801 -0.1405 0.9669 0.040 Uiso 1 1 d R . .
H5A H -0.1519 -0.0830 1.0576 0.059 Uiso 1 1 d R . .
H5B H -0.0397 -0.1216 1.0884 0.059 Uiso 1 1 d R . .
H5C H -0.1099 -0.1872 1.0759 0.059 Uiso 1 1 d R . .
H7A H 0.2729 -0.5784 0.9361 0.025 Uiso 1 1 d R . .
H7B H 0.1555 -0.5232 0.9509 0.025 Uiso 1 1 d R . .
H8A H 0.1297 -0.4780 0.8441 0.032 Uiso 1 1 d R . .
H8B H 0.2514 -0.5210 0.8260 0.032 Uiso 1 1 d R . .
H9A H 0.2164 -0.6640 0.8659 0.040 Uiso 1 1 d R . .
H9B H 0.0951 -0.6214 0.8852 0.040 Uiso 1 1 d R . .
H10A H 0.1035 -0.6766 0.7915 0.060 Uiso 1 1 d R . .
H10B H 0.1839 -0.6146 0.7586 0.060 Uiso 1 1 d R . .
H10C H 0.0625 -0.5720 0.7778 0.060 Uiso 1 1 d R . .
H12A H 0.8218 -0.5205 0.9489 0.027 Uiso 1 1 d R . .
H12B H 0.7502 -0.5718 0.9205 0.027 Uiso 1 1 d R . .
H13A H 0.8762 -0.4559 0.8461 0.046 Uiso 1 1 d R . .
H13B H 0.9063 -0.5609 0.8545 0.046 Uiso 1 1 d R . .
H14A H 0.7307 -0.4607 0.7903 0.072 Uiso 1 1 d R . .
H14B H 0.8459 -0.4920 0.7565 0.072 Uiso 1 1 d R . .
H15A H 0.7345 -0.5906 0.7526 0.086 Uiso 1 1 d R . .
H15B H 0.7187 -0.6078 0.8272 0.086 Uiso 1 1 d R . .
H15C H 0.8339 -0.6392 0.7935 0.086 Uiso 1 1 d R . .
H17A H 0.6283 -0.1452 0.9155 0.025 Uiso 1 1 d R . .
H17B H 0.7283 -0.2079 0.9504 0.025 Uiso 1 1 d R . .
H18A H 0.8189 -0.2299 0.8546 0.032 Uiso 1 1 d R . .
H18B H 0.7861 -0.1265 0.8551 0.032 Uiso 1 1 d R . .
H19A H 0.7565 -0.1569 0.7558 0.043 Uiso 1 1 d R . .
H19B H 0.6739 -0.2157 0.7907 0.043 Uiso 1 1 d R . .
H20A H 0.5796 -0.0785 0.7422 0.056 Uiso 1 1 d R . .
H20B H 0.6383 -0.0301 0.7814 0.056 Uiso 1 1 d R . .
H20C H 0.5557 -0.0890 0.8163 0.056 Uiso 1 1 d R . .
H22A H -0.0193 0.0984 0.5664 0.026 Uiso 1 1 d R . .
H22B H 0.0645 0.1566 0.5322 0.026 Uiso 1 1 d R . .
H23A H -0.0117 0.1375 0.6605 0.031 Uiso 1 1 d R . .
H23B H 0.1028 0.1626 0.6414 0.031 Uiso 1 1 d R . .
H24A H 0.0156 0.2912 0.5724 0.039 Uiso 1 1 d R . .
H24B H -0.0974 0.2680 0.5997 0.039 Uiso 1 1 d R . .
H25A H -0.0601 0.3772 0.6498 0.065 Uiso 1 1 d R . .
H25B H 0.0497 0.3135 0.6717 0.065 Uiso 1 1 d R . .
H25C H -0.0622 0.2894 0.7005 0.065 Uiso 1 1 d R . .
H27A H 0.0545 -0.1860 0.5693 0.026 Uiso 1 1 d R . .
H27B H 0.1693 -0.2419 0.5504 0.026 Uiso 1 1 d R . .
H28A H 0.0975 -0.3182 0.6441 0.030 Uiso 1 1 d R . .
H28B H 0.2024 -0.2894 0.6587 0.030 Uiso 1 1 d R . .
H29A H 0.0953 -0.1723 0.7033 0.036 Uiso 1 1 d R . .
H29B H -0.0107 -0.1978 0.6869 0.036 Uiso 1 1 d R . .
H30A H 0.0178 -0.2519 0.7938 0.054 Uiso 1 1 d R . .
H30B H 0.1330 -0.3074 0.7751 0.054 Uiso 1 1 d R . .
H30C H 0.0271 -0.3328 0.7587 0.054 Uiso 1 1 d R . .
H32A H 0.6607 -0.2566 0.5629 0.033 Uiso 1 1 d R . .
H32B H 0.7410 -0.1904 0.5428 0.033 Uiso 1 1 d R . .
H33A H 0.7780 -0.2034 0.6464 0.039 Uiso 1 1 d R . .
H33B H 0.6887 -0.2608 0.6703 0.039 Uiso 1 1 d R . .
H34A H 0.8764 -0.3414 0.6670 0.073 Uiso 1 1 d R . .
H34B H 0.7929 -0.3815 0.6384 0.073 Uiso 1 1 d R . .
H35A H 0.9485 -0.4009 0.5867 0.110 Uiso 1 1 d R . .
H35B H 0.9441 -0.2971 0.5713 0.110 Uiso 1 1 d R . .
H35C H 0.8607 -0.3372 0.5427 0.110 Uiso 1 1 d R . .
H37A H 0.6658 0.1043 0.5521 0.029 Uiso 1 1 d R . .
H37B H 0.5499 0.1637 0.5644 0.029 Uiso 1 1 d R . .
H38A H 0.5655 0.1196 0.6742 0.030 Uiso 1 1 d R . .
H38B H 0.6806 0.0587 0.6624 0.030 Uiso 1 1 d R . .
H39A H 0.7487 0.1864 0.6159 0.046 Uiso 1 1 d R . .
H39B H 0.6337 0.2469 0.6285 0.046 Uiso 1 1 d R . .
H40A H 0.7479 0.2496 0.7059 0.063 Uiso 1 1 d R . .
H40B H 0.7652 0.1448 0.7254 0.063 Uiso 1 1 d R . .
H40C H 0.6503 0.2053 0.7380 0.063 Uiso 1 1 d R . .
H42A H 0.3430 -1.0014 0.7688 0.022 Uiso 1 1 d R . .
H42B H 0.2997 -0.9343 0.7077 0.022 Uiso 1 1 d R . .
H43A H 0.1803 -0.9468 0.8274 0.025 Uiso 1 1 d R . .
H43B H 0.1368 -0.8819 0.7654 0.025 Uiso 1 1 d R . .
H44A H 0.1328 -1.0064 0.7210 0.030 Uiso 1 1 d R . .
H44B H 0.1748 -1.0708 0.7835 0.030 Uiso 1 1 d R . .
H45A H -0.0145 -1.0550 0.7824 0.040 Uiso 1 1 d R . .
H45B H -0.0295 -0.9507 0.7765 0.040 Uiso 1 1 d R . .
H45C H 0.0125 -1.0152 0.8390 0.040 Uiso 1 1 d R . .
H47A H 0.4519 -0.8197 0.9478 0.026 Uiso 1 1 d R . .
H47B H 0.4017 -0.9038 0.9493 0.026 Uiso 1 1 d R . .
H48A H 0.5811 -0.9567 0.9722 0.033 Uiso 1 1 d R . .
H48B H 0.5730 -0.9740 0.9035 0.033 Uiso 1 1 d R . .
H49A H 0.6503 -0.8528 0.8591 0.039 Uiso 1 1 d R . .
H49B H 0.6518 -0.8290 0.9266 0.039 Uiso 1 1 d R . .
H50A H 0.8255 -0.9014 0.8950 0.053 Uiso 1 1 d R . .
H50B H 0.7787 -0.9843 0.8884 0.053 Uiso 1 1 d R . .
H50C H 0.7803 -0.9605 0.9558 0.053 Uiso 1 1 d R . .
H52A H 0.5398 -0.4742 0.7770 0.025 Uiso 1 1 d R . .
H52B H 0.5623 -0.4346 0.7048 0.025 Uiso 1 1 d R . .
H53A H 0.3684 -0.3866 0.7790 0.025 Uiso 1 1 d R . .
H53B H 0.3765 -0.3562 0.7047 0.025 Uiso 1 1 d R . .
H54A H 0.4998 -0.3066 0.7879 0.032 Uiso 1 1 d R . .
H54B H 0.5086 -0.2766 0.7135 0.032 Uiso 1 1 d R . .
H55A H 0.4026 -0.1600 0.7596 0.042 Uiso 1 1 d R . .
H55B H 0.3212 -0.2218 0.7911 0.042 Uiso 1 1 d R . .
H55C H 0.3314 -0.1921 0.7168 0.042 Uiso 1 1 d R . .
H57A H 0.4222 -0.4997 0.5397 0.030 Uiso 1 1 d R . .
H57B H 0.3872 -0.5903 0.5393 0.030 Uiso 1 1 d R . .
H58A H 0.2112 -0.5251 0.5820 0.057 Uiso 1 1 d R . .
H58B H 0.2486 -0.4330 0.5689 0.057 Uiso 1 1 d R . .
H59A H 0.2163 -0.5174 0.4779 0.186 Uiso 1 1 d R . .
H59B H 0.1568 -0.4194 0.4851 0.186 Uiso 1 1 d R . .
H60A H 0.2519 -0.4353 0.3975 0.214 Uiso 1 1 d R . .
H60B H 0.3549 -0.4832 0.4355 0.214 Uiso 1 1 d R . .
H60C H 0.2955 -0.3852 0.4426 0.214 Uiso 1 1 d R . .

loop_
_atom_site_aniso_label
_atom_site_aniso_U_11
_atom_site_aniso_U_22
_atom_site_aniso_U_33
_atom_site_aniso_U_23
_atom_site_aniso_U_13
_atom_site_aniso_U_12
Ni1 0.01226(13) 0.01154(12) 0.02019(14) -0.00326(10) -0.00081(10) -0.00425(10)
Ni2 0.01152(13) 0.01704(14) 0.01921(14) -0.00291(10) -0.00163(10) -0.00521(10)
Ni3 0.02085(14) 0.01124(13) 0.01707(14) -0.00175(10) -0.00331(10) -0.00495(10)
Cl1 0.0337(3) 0.0211(3) 0.0235(3) -0.0045(2) -0.0074(2) -0.0099(2)
Cl2 0.0138(3) 0.0386(3) 0.0370(3) -0.0088(3) -0.0024(2) -0.0090(2)
Cl3 0.0277(3) 0.0141(2) 0.0270(3) -0.0071(2) -0.0061(2) -0.0040(2)
Cl4 0.0329(3) 0.0161(2) 0.0267(3) -0.0009(2) 0.0010(2) -0.0056(2)
Cl5 0.0158(3) 0.0323(3) 0.0443(4) -0.0033(3) -0.0021(2) -0.0101(2)
Cl6 0.0263(3) 0.0130(2) 0.0272(3) -0.0013(2) -0.0023(2) -0.0063(2)
N1 0.0174(9) 0.0128(8) 0.0238(9) -0.0029(7) -0.0005(7) -0.0050(7)
N2 0.0134(8) 0.0165(9) 0.0270(10) -0.0040(7) -0.0014(7) -0.0049(7)
N3 0.0160(9) 0.0140(8) 0.0221(9) -0.0039(7) -0.0012(7) -0.0042(7)
N4 0.0171(9) 0.0155(8) 0.0226(9) -0.0046(7) -0.0024(7) -0.0050(7)
N5 0.0137(9) 0.0182(9) 0.0281(10) -0.0060(8) -0.0007(7) -0.0060(7)
N6 0.0165(9) 0.0155(8) 0.0193(9) -0.0032(7) -0.0008(7) -0.0048(7)
N7 0.0158(9) 0.0172(9) 0.0228(9) -0.0034(7) -0.0029(7) -0.0065(7)
N8 0.0125(8) 0.0199(9) 0.0234(9) -0.0033(7) -0.0022(7) -0.0057(7)
N9 0.0147(9) 0.0175(9) 0.0207(9) -0.0022(7) -0.0017(7) -0.0038(7)
N10 0.0149(9) 0.0215(9) 0.0226(9) -0.0053(7) -0.0020(7) -0.0051(7)
N11 0.0131(9) 0.0329(11) 0.0248(10) -0.0079(8) -0.0016(7) -0.0081(8)
N12 0.0167(9) 0.0228(9) 0.0210(9) -0.0039(7) -0.0021(7) -0.0076(7)
N13 0.0222(9) 0.0148(8) 0.0187(9) -0.0038(7) -0.0031(7) -0.0046(7)
N14 0.0264(10) 0.0135(8) 0.0192(9) -0.0007(7) -0.0038(7) -0.0079(7)
N15 0.0232(9) 0.0131(8) 0.0197(9) -0.0043(7) -0.0032(7) -0.0055(7)
N16 0.0224(9) 0.0155(9) 0.0190(9) -0.0025(7) -0.0049(7) -0.0054(7)
N17 0.0290(10) 0.0134(8) 0.0209(9) 0.0002(7) -0.0043(8) -0.0078(8)
N18 0.0263(10) 0.0152(8) 0.0202(9) -0.0039(7) -0.0043(7) -0.0067(7)
C1 0.0150(10) 0.0163(10) 0.0216(11) -0.0031(8) 0.0000(8) -0.0038(8)
C2 0.0176(11) 0.0179(11) 0.0342(13) -0.0040(9) -0.0019(9) -0.0042(9)
C3 0.0243(12) 0.0245(12) 0.0322(13) -0.0107(10) -0.0005(10) -0.0025(10)
C4 0.0302(13) 0.0291(13) 0.0374(14) -0.0119(11) 0.0007(11) 0.0025(11)
C5 0.0434(18) 0.0507(19) 0.0451(18) -0.0152(15) 0.0076(14) 0.0102(15)
C6 0.0172(10) 0.0153(10) 0.0190(10) -0.0018(8) -0.0015(8) -0.0066(8)
C7 0.0197(11) 0.0167(10) 0.0281(12) -0.0035(9) -0.0009(9) -0.0088(9)
C8 0.0252(12) 0.0290(12) 0.0295(13) -0.0122(10) -0.0004(10) -0.0097(10)
C9 0.0218(12) 0.0311(13) 0.0558(17) -0.0240(13) -0.0050(11) -0.0062(10)
C10 0.0295(15) 0.070(2) 0.065(2) -0.0469(19) -0.0005(14) -0.0108(15)
C11 0.0172(10) 0.0166(10) 0.0190(10) -0.0042(8) -0.0011(8) -0.0031(8)
C12 0.0164(10) 0.0204(11) 0.0297(12) -0.0074(9) -0.0024(9) -0.0007(9)
C13 0.0314(14) 0.0451(16) 0.0346(15) -0.0137(13) 0.0030(11) 0.0051(12)
C14 0.0424(19) 0.082(3) 0.056(2) -0.028(2) 0.0023(16) -0.0058(18)
C15 0.053(2) 0.078(3) 0.079(3) -0.027(2) 0.012(2) -0.004(2)
C16 0.0187(10) 0.0165(10) 0.0174(10) -0.0034(8) -0.0007(8) -0.0067(8)
C17 0.0202(11) 0.0187(10) 0.0261(11) -0.0067(9) -0.0002(9) -0.0094(9)
C18 0.0248(12) 0.0235(11) 0.0322(13) -0.0054(10) 0.0056(10) -0.0120(10)
C19 0.0462(16) 0.0437(16) 0.0261(13) -0.0096(11) 0.0081(11) -0.0266(13)
C20 0.0462(18) 0.061(2) 0.0283(14) 0.0082(14) -0.0047(12) -0.0180(16)
C21 0.0157(10) 0.0199(10) 0.0178(10) -0.0033(8) -0.0022(8) -0.0042(8)
C22 0.0175(11) 0.0209(11) 0.0267(12) -0.0036(9) -0.0053(9) -0.0021(9)
C23 0.0219(11) 0.0277(12) 0.0273(12) -0.0072(10) 0.0001(9) -0.0018(10)
C24 0.0283(13) 0.0260(13) 0.0439(15) -0.0120(11) -0.0037(11) -0.0012(10)
C25 0.0474(19) 0.0485(19) 0.071(2) -0.0356(18) -0.0015(17) 0.0006(15)
C26 0.0183(10) 0.0199(10) 0.0150(10) -0.0029(8) -0.0018(8) -0.0069(8)
C27 0.0205(11) 0.0210(11) 0.0245(11) -0.0037(9) -0.0016(9) -0.0093(9)
C28 0.0229(11) 0.0209(11) 0.0308(13) 0.0007(9) -0.0053(9) -0.0091(9)
C29 0.0297(13) 0.0340(14) 0.0264(12) 0.0004(10) -0.0004(10) -0.0120(11)
C30 0.0470(18) 0.0554(19) 0.0303(15) 0.0065(13) -0.0012(13) -0.0200(15)
C31 0.0169(10) 0.0307(12) 0.0170(10) -0.0068(9) -0.0018(8) -0.0040(9)
C32 0.0155(11) 0.0381(14) 0.0297(13) -0.0137(11) -0.0034(9) 0.0011(10)
C33 0.0325(14) 0.0340(14) 0.0256(13) 0.0008(10) -0.0001(10) -0.0037(11)
C34 0.0400(18) 0.076(3) 0.056(2) -0.0135(19) -0.0151(16) 0.0183(18)
C35 0.074(3) 0.075(3) 0.121(4) -0.027(3) -0.024(3) 0.010(3)
C36 0.0194(11) 0.0291(12) 0.0166(10) -0.0029(9) -0.0020(8) -0.0117(9)
C37 0.0213(11) 0.0308(12) 0.0243(12) -0.0038(10) -0.0026(9) -0.0145(10)
C38 0.0208(11) 0.0351(13) 0.0238(12) -0.0095(10) 0.0010(9) -0.0110(10)
C39 0.0356(15) 0.0482(17) 0.0412(16) -0.0200(13) 0.0005(12) -0.0207(13)
C40 0.0423(17) 0.076(2) 0.054(2) -0.0402(18) -0.0028(15) -0.0201(17)
C41 0.0192(10) 0.0139(9) 0.0205(10) -0.0049(8) -0.0012(8) -0.0033(8)
C42 0.0219(11) 0.0149(10) 0.0206(11) -0.0042(8) -0.0023(8) -0.0055(8)
C43 0.0215(11) 0.0190(10) 0.0236(11) -0.0046(9) -0.0022(9) -0.0044(9)
C44 0.0243(12) 0.0246(12) 0.0292(12) -0.0062(10) -0.0014(9) -0.0101(10)
C45 0.0240(13) 0.0366(14) 0.0410(15) -0.0059(12) 0.0003(11) -0.0114(11)
C46 0.0215(11) 0.0158(10) 0.0191(10) -0.0043(8) -0.0008(8) -0.0042(8)
C47 0.0328(13) 0.0182(10) 0.0174(10) -0.0011(8) -0.0031(9) -0.0119(9)
C48 0.0386(14) 0.0175(11) 0.0272(12) -0.0018(9) -0.0139(10) -0.0046(10)
C49 0.0310(14) 0.0276(13) 0.0364(14) -0.0027(11) -0.0028(11) -0.0010(11)
C50 0.0348(16) 0.0399(16) 0.061(2) -0.0221(15) -0.0102(14) 0.0024(13)
C51 0.0179(10) 0.0142(10) 0.0233(11) -0.0035(8) -0.0007(8) -0.0034(8)
C52 0.0223(11) 0.0165(10) 0.0259(11) -0.0022(9) -0.0050(9) -0.0060(9)
C53 0.0246(11) 0.0166(10) 0.0219(11) -0.0040(8) -0.0016(9) -0.0060(9)
C54 0.0346(13) 0.0184(11) 0.0306(13) -0.0056(9) -0.0061(10) -0.0088(10)
C55 0.0518(17) 0.0198(12) 0.0331(14) -0.0070(10) -0.0049(12) -0.0054(11)
C56 0.0226(11) 0.0169(10) 0.0200(11) -0.0041(8) -0.0017(8) -0.0028(9)
C57 0.0355(13) 0.0185(11) 0.0208(11) -0.0017(9) -0.0053(9) -0.0058(10)
C58 0.0371(16) 0.063(2) 0.0345(16) 0.0015(14) -0.0100(13) 0.0007(15)
C59 0.083(4) 0.271(9) 0.046(3) 0.032(4) -0.020(3) 0.051(5)
C60 0.096(4) 0.308(11) 0.044(3) 0.027(4) -0.010(3) 0.087(6)

loop_
_atom_type_symbol
_atom_type_description
_atom_type_scat_dispersion_real
_atom_type_scat_dispersion_imag
_atom_type_scat_source
C C 0.0033 0.0016 'International Tables Vol C Tables 4.2.6.8 and 6.1.1.4'
H H 0.0000 0.0000 'International Tables Vol C Tables 4.2.6.8 and 6.1.1.4'
Cl Cl 0.1484 0.1585 'International Tables Vol C Tables 4.2.6.8 and 6.1.1.4'
N N 0.0061 0.0033 'International Tables Vol C Tables 4.2.6.8 and 6.1.1.4'
Ni Ni 0.3393 1.1124 'International Tables Vol C Tables 4.2.6.8 and 6.1.1.4'

loop_
_diffrn_radiation_wavelength
0.71073

loop_
_geom_angle_atom_site_label_1
_geom_angle_atom_site_label_2
_geom_angle_atom_site_label_3
_geom_angle
_geom_angle_site_symmetry_1
_geom_angle_site_symmetry_3
_geom_angle_publ_flag
N1 Ni1 N3 89.84(8) . . ?
N1 Ni1 N4 179.23(8) . . ?
N3 Ni1 N4 89.78(8) . . ?
N1 Ni1 N6 90.27(8) . . ?
N3 Ni1 N6 178.56(8) . . ?
N4 Ni1 N6 90.09(8) . . ?
N10 Ni2 N12 90.39(8) . . ?
N10 Ni2 N7 177.61(8) . . ?
N12 Ni2 N7 89.43(8) . . ?
N10 Ni2 N9 89.89(8) . . ?
N12 Ni2 N9 179.13(8) . . ?
N7 Ni2 N9 90.26(8) . . ?
N18 Ni3 N15 179.13(8) . . ?
N18 Ni3 N13 89.22(8) . . ?
N15 Ni3 N13 90.47(8) . . ?
N18 Ni3 N16 90.39(8) . . ?
N15 Ni3 N16 89.93(8) . . ?
N13 Ni3 N16 178.84(8) . . ?
C1 N1 Ni1 130.59(15) . . ?
C6 N2 C1 125.33(18) . . ?
C6 N3 Ni1 130.80(15) . . ?
C11 N4 Ni1 130.44(16) . . ?
C11 N5 C16 125.71(18) . . ?
C16 N6 Ni1 130.25(15) . . ?
C21 N7 Ni2 130.63(16) . . ?
C26 N8 C21 125.68(18) . . ?
C26 N9 Ni2 129.98(16) . . ?
C31 N10 Ni2 130.41(17) . . ?
C31 N11 C36 125.98(19) . . ?
C36 N12 Ni2 130.33(17) . . ?
C41 N13 Ni3 129.97(16) . . ?
C41 N14 C46 125.60(18) . . ?
C46 N15 Ni3 130.27(16) . . ?
C51 N16 Ni3 129.87(16) . . ?
C51 N17 C56 125.88(19) . . ?
C56 N18 Ni3 130.54(16) . . ?
N1 C1 N2 121.81(19) . . ?
N1 C1 C2 122.74(19) . . ?
N2 C1 C2 115.44(18) . . ?
C1 C2 C3 111.96(19) . . ?
C2 C3 C4 110.4(2) . . ?
C5 C4 C3 112.7(2) . . ?
N3 C6 N2 121.52(19) . . ?
N3 C6 C7 122.26(19) . . ?
N2 C6 C7 116.22(18) . . ?
C6 C7 C8 112.58(19) . . ?
C9 C8 C7 111.0(2) . . ?
C10 C9 C8 112.9(3) . . ?
N4 C11 N5 121.63(19) . . ?
N4 C11 C12 123.2(2) . . ?
N5 C11 C12 115.21(19) . . ?
C11 C12 C13 113.7(2) . . ?
C14 C13 C12 118.3(3) . . ?
C15 C14 C13 111.2(4) . . ?
N6 C16 N5 121.70(19) . . ?
N6 C16 C17 123.02(19) . . ?
N5 C16 C17 115.27(18) . . ?
C16 C17 C18 112.77(18) . . ?
C19 C18 C17 115.1(2) . . ?
C18 C19 C20 114.5(2) . . ?
N7 C21 N8 121.2(2) . . ?
N7 C21 C22 121.4(2) . . ?
N8 C21 C22 117.36(19) . . ?
C21 C22 C23 113.40(19) . . ?
C24 C23 C22 112.4(2) . . ?
C23 C24 C25 112.1(2) . . ?
N9 C26 N8 122.00(19) . . ?
N9 C26 C27 121.8(2) . . ?
N8 C26 C27 116.19(18) . . ?
C26 C27 C28 112.02(18) . . ?
C29 C28 C27 113.4(2) . . ?
C30 C29 C28 112.3(2) . . ?
N10 C31 N11 121.4(2) . . ?
N10 C31 C32 122.4(2) . . ?
N11 C31 C32 116.2(2) . . ?
C31 C32 C33 114.2(2) . . ?
C34 C33 C32 113.4(2) . . ?
C35 C34 C33 122.5(4) . . ?
N12 C36 N11 121.5(2) . . ?
N12 C36 C37 122.5(2) . . ?
N11 C36 C37 116.06(19) . . ?
C36 C37 C38 112.17(19) . . ?
C39 C38 C37 111.2(2) . . ?
C38 C39 C40 112.7(3) . . ?
N13 C41 N14 121.82(19) . . ?
N13 C41 C42 122.74(19) . . ?
N14 C41 C42 115.41(18) . . ?
C41 C42 C43 111.71(18) . . ?
C44 C43 C42 112.04(18) . . ?
C43 C44 C45 112.4(2) . . ?
N15 C46 N14 121.7(2) . . ?
N15 C46 C47 122.82(19) . . ?
N14 C46 C47 115.45(18) . . ?
C46 C47 C48 111.60(19) . . ?
C49 C48 C47 113.41(19) . . ?
C50 C49 C48 112.3(2) . . ?
N16 C51 N17 121.7(2) . . ?
N16 C51 C52 123.2(2) . . ?
N17 C51 C52 115.16(19) . . ?
C51 C52 C53 112.75(18) . . ?
C54 C53 C52 111.79(19) . . ?
C53 C54 C55 112.7(2) . . ?
N18 C56 N17 121.5(2) . . ?
N18 C56 C57 122.3(2) . . ?
N17 C56 C57 116.25(19) . . ?
C56 C57 C58 111.7(2) . . ?
C59 C58 C57 113.5(3) . . ?
C60 C59 C58 128.3(6) . . ?
C1 N1 H1 106.6 . . ?
Ni1 N1 H1 122.4 . . ?
C6 N2 H2 119.6 . . ?
C1 N2 H2 115.0 . . ?
C6 N3 H3 111.3 . . ?
Ni1 N3 H3 117.9 . . ?
C11 N4 H4 111.8 . . ?
Ni1 N4 H4 117.7 . . ?
C11 N5 H5 116.1 . . ?
C16 N5 H5 118.1 . . ?
C16 N6 H6 115.0 . . ?
Ni1 N6 H6 114.7 . . ?
C21 N7 H7 111.7 . . ?
Ni2 N7 H7 117.6 . . ?
C26 N8 H8 115.7 . . ?
C21 N8 H8 118.4 . . ?
C26 N9 H9 111.3 . . ?
Ni2 N9 H9 118.7 . . ?
C31 N10 H10 109.5 . . ?
Ni2 N10 H10 120.0 . . ?
C31 N11 H11 116.9 . . ?
C36 N11 H11 117.0 . . ?
C36 N12 H12 111.3 . . ?
Ni2 N12 H12 118.4 . . ?
C41 N13 H13 111.1 . . ?
Ni3 N13 H13 118.9 . . ?
C41 N14 H14 117.6 . . ?
C46 N14 H14 116.6 . . ?
C46 N15 H15 115.0 . . ?
Ni3 N15 H15 114.8 . . ?
C51 N16 H16 112.9 . . ?
Ni3 N16 H16 117.2 . . ?
C51 N17 H17 117.6 . . ?
C56 N17 H17 116.5 . . ?
C56 N18 H18 115.4 . . ?
Ni3 N18 H18 114.0 . . ?
C1 C2 H2A 109.5 . . ?
C3 C2 H2A 108.4 . . ?
C1 C2 H2B 109.6 . . ?
C3 C2 H2B 107.9 . . ?
H2A C2 H2B 109.5 . . ?
C2 C3 H3A 109.6 . . ?
C4 C3 H3A 109.2 . . ?
C2 C3 H3B 109.2 . . ?
C4 C3 H3B 109.0 . . ?
H3A C3 H3B 109.5 . . ?
C5 C4 H4A 108.4 . . ?
C3 C4 H4A 109.4 . . ?
C5 C4 H4B 107.8 . . ?
C3 C4 H4B 109.1 . . ?
H4A C4 H4B 109.5 . . ?
C4 C5 H5A 109.8 . . ?
C4 C5 H5B 109.0 . . ?
H5A C5 H5B 109.5 . . ?
C4 C5 H5C 109.6 . . ?
H5A C5 H5C 109.5 . . ?
H5B C5 H5C 109.5 . . ?
C6 C7 H7A 109.3 . . ?
C8 C7 H7A 107.7 . . ?
C6 C7 H7B 109.4 . . ?
C8 C7 H7B 108.3 . . ?
H7A C7 H7B 109.5 . . ?
C9 C8 H8A 108.7 . . ?
C7 C8 H8A 109.0 . . ?
C9 C8 H8B 109.1 . . ?
C7 C8 H8B 109.5 . . ?
H8A C8 H8B 109.5 . . ?
C10 C9 H9A 107.9 . . ?
C8 C9 H9A 108.8 . . ?
C10 C9 H9B 108.5 . . ?
C8 C9 H9B 109.2 . . ?
H9A C9 H9B 109.5 . . ?
C9 C10 H10A 109.4 . . ?
C9 C10 H10B 109.8 . . ?
H10A C10 H10B 109.5 . . ?
C9 C10 H10C 109.2 . . ?
H10A C10 H10C 109.5 . . ?
H10B C10 H10C 109.5 . . ?
C11 C12 H12A 109.4 . . ?
C13 C12 H12A 107.4 . . ?
C11 C12 H12B 109.8 . . ?
C13 C12 H12B 107.0 . . ?
H12A C12 H12B 109.5 . . ?
C14 C13 H13A 106.0 . . ?
C12 C13 H13A 109.4 . . ?
C14 C13 H13B 104.2 . . ?
C12 C13 H13B 109.2 . . ?
H13A C13 H13B 109.5 . . ?
C15 C14 H14A 108.8 . . ?
C13 C14 H14A 108.4 . . ?
C15 C14 H14B 109.4 . . ?
C13 C14 H14B 109.6 . . ?
H14A C14 H14B 109.5 . . ?
C14 C15 H15A 110.5 . . ?
C14 C15 H15B 109.3 . . ?
H15A C15 H15B 109.4 . . ?
C14 C15 H15C 108.7 . . ?
H15A C15 H15C 109.5 . . ?
H15B C15 H15C 109.5 . . ?
C16 C17 H17A 109.3 . . ?
C18 C17 H17A 107.4 . . ?
C16 C17 H17B 109.7 . . ?
C18 C17 H17B 108.1 . . ?
H17A C17 H17B 109.5 . . ?
C19 C18 H18A 109.1 . . ?
C17 C18 H18A 106.5 . . ?
C19 C18 H18B 109.3 . . ?
C17 C18 H18B 107.2 . . ?
H18A C18 H18B 109.5 . . ?
C18 C19 H19A 110.0 . . ?
C20 C19 H19A 107.0 . . ?
C18 C19 H19B 109.3 . . ?
C20 C19 H19B 106.4 . . ?
H19A C19 H19B 109.5 . . ?
C19 C20 H20A 109.9 . . ?
C19 C20 H20B 108.9 . . ?
H20A C20 H20B 109.4 . . ?
C19 C20 H20C 109.6 . . ?
H20A C20 H20C 109.5 . . ?
H20B C20 H20C 109.5 . . ?
C21 C22 H22A 107.7 . . ?
C23 C22 H22A 109.4 . . ?
C21 C22 H22B 108.1 . . ?
C23 C22 H22B 108.7 . . ?
H22A C22 H22B 109.5 . . ?
C24 C23 H23A 108.0 . . ?
C22 C23 H23A 109.0 . . ?
C24 C23 H23B 108.9 . . ?
C22 C23 H23B 109.0 . . ?
H23A C23 H23B 109.5 . . ?
C23 C24 H24A 108.6 . . ?
C25 C24 H24A 107.8 . . ?
C23 C24 H24B 109.6 . . ?
C25 C24 H24B 109.2 . . ?
H24A C24 H24B 109.5 . . ?
C24 C25 H25A 109.3 . . ?
C24 C25 H25B 109.6 . . ?
H25A C25 H25B 109.4 . . ?
C24 C25 H25C 109.5 . . ?
H25A C25 H25C 109.5 . . ?
H25B C25 H25C 109.5 . . ?
C26 C27 H27A 109.5 . . ?
C28 C27 H27A 108.2 . . ?
C26 C27 H27B 109.6 . . ?
C28 C27 H27B 108.1 . . ?
H27A C27 H27B 109.5 . . ?
C29 C28 H28A 107.6 . . ?
C27 C28 H28A 109.3 . . ?
C29 C28 H28B 107.4 . . ?
C27 C28 H28B 109.6 . . ?
H28A C28 H28B 109.5 . . ?
C30 C29 H29A 108.6 . . ?
C28 C29 H29A 109.3 . . ?
C30 C29 H29B 107.9 . . ?
C28 C29 H29B 109.1 . . ?
H29A C29 H29B 109.5 . . ?
C29 C30 H30A 109.5 . . ?
C29 C30 H30B 109.1 . . ?
H30A C30 H30B 109.5 . . ?
C29 C30 H30C 109.8 . . ?
H30A C30 H30C 109.5 . . ?
H30B C30 H30C 109.5 . . ?
C31 C32 H32A 109.6 . . ?
C33 C32 H32A 107.1 . . ?
C31 C32 H32B 109.0 . . ?
C33 C32 H32B 107.4 . . ?
H32A C32 H32B 109.5 . . ?
C34 C33 H33A 107.2 . . ?
C32 C33 H33A 109.2 . . ?
C34 C33 H33B 108.0 . . ?
C32 C33 H33B 109.4 . . ?
H33A C33 H33B 109.5 . . ?
C35 C34 H34A 103.0 . . ?
C33 C34 H34A 109.7 . . ?
C35 C34 H34B 102.6 . . ?
C33 C34 H34B 109.0 . . ?
H34A C34 H34B 109.5 . . ?
C34 C35 H35A 109.4 . . ?
C34 C35 H35B 109.3 . . ?
H35A C35 H35B 109.5 . . ?
C34 C35 H35C 109.7 . . ?
H35A C35 H35C 109.5 . . ?
H35B C35 H35C 109.5 . . ?
C36 C37 H37A 109.1 . . ?
C38 C37 H37A 107.9 . . ?
C36 C37 H37B 109.7 . . ?
C38 C37 H37B 108.6 . . ?
H37A C37 H37B 109.5 . . ?
C39 C38 H38A 108.6 . . ?
C37 C38 H38A 109.1 . . ?
C39 C38 H38B 108.8 . . ?
C37 C38 H38B 109.8 . . ?
H38A C38 H38B 109.5 . . ?
C38 C39 H39A 109.2 . . ?
C40 C39 H39A 108.5 . . ?
C38 C39 H39B 109.3 . . ?
C40 C39 H39B 107.6 . . ?
H39A C39 H39B 109.4 . . ?
C39 C40 H40A 110.0 . . ?
C39 C40 H40B 108.7 . . ?
H40A C40 H40B 109.5 . . ?
C39 C40 H40C 109.6 . . ?
H40A C40 H40C 109.5 . . ?
H40B C40 H40C 109.5 . . ?
C41 C42 H42A 108.4 . . ?
C43 C42 H42A 109.5 . . ?
C41 C42 H42B 108.6 . . ?
C43 C42 H42B 109.1 . . ?
H42A C42 H42B 109.5 . . ?
C44 C43 H43A 107.7 . . ?
C42 C43 H43A 109.1 . . ?
C44 C43 H43B 108.9 . . ?
C42 C43 H43B 109.5 . . ?
H43A C43 H43B 109.5 . . ?
C43 C44 H44A 108.5 . . ?
C45 C44 H44A 107.7 . . ?
C43 C44 H44B 109.8 . . ?
C45 C44 H44B 108.9 . . ?
H44A C44 H44B 109.5 . . ?
C44 C45 H45A 110.2 . . ?
C44 C45 H45B 109.7 . . ?
H45A C45 H45B 109.5 . . ?
C44 C45 H45C 108.5 . . ?
H45A C45 H45C 109.5 . . ?
H45B C45 H45C 109.5 . . ?
C46 C47 H47A 109.4 . . ?
C48 C47 H47A 108.2 . . ?
C46 C47 H47B 109.4 . . ?
C48 C47 H47B 108.7 . . ?
H47A C47 H47B 109.5 . . ?
C49 C48 H48A 107.6 . . ?
C47 C48 H48A 109.1 . . ?
C49 C48 H48B 107.8 . . ?
C47 C48 H48B 109.5 . . ?
H48A C48 H48B 109.5 . . ?
C50 C49 H49A 108.7 . . ?
C48 C49 H49A 109.2 . . ?
C50 C49 H49B 107.8 . . ?
C48 C49 H49B 109.4 . . ?
H49A C49 H49B 109.4 . . ?
C49 C50 H50A 109.8 . . ?
C49 C50 H50B 108.8 . . ?
H50A C50 H50B 109.5 . . ?
C49 C50 H50C 109.7 . . ?
H50A C50 H50C 109.5 . . ?
H50B C50 H50C 109.5 . . ?
C51 C52 H52A 109.3 . . ?
C53 C52 H52A 108.1 . . ?
C51 C52 H52B 109.3 . . ?
C53 C52 H52B 107.9 . . ?
H52A C52 H52B 109.5 . . ?
C54 C53 H53A 108.8 . . ?
C52 C53 H53A 108.8 . . ?
C54 C53 H53B 109.2 . . ?
C52 C53 H53B 108.7 . . ?
H53A C53 H53B 109.5 . . ?
C53 C54 H54A 109.2 . . ?
C55 C54 H54A 108.7 . . ?
C53 C54 H54B 108.8 . . ?
C55 C54 H54B 107.9 . . ?
H54A C54 H54B 109.5 . . ?
C54 C55 H55A 109.4 . . ?
C54 C55 H55B 109.4 . . ?
H55A C55 H55B 109.5 . . ?
C54 C55 H55C 109.5 . . ?
H55A C55 H55C 109.5 . . ?
H55B C55 H55C 109.5 . . ?
C56 C57 H57A 109.3 . . ?
C58 C57 H57A 108.2 . . ?
C56 C57 H57B 109.6 . . ?
C58 C57 H57B 108.6 . . ?
H57A C57 H57B 109.5 . . ?
C59 C58 H58A 112.6 . . ?
C57 C58 H58A 108.6 . . ?
C59 C58 H58B 103.0 . . ?
C57 C58 H58B 109.4 . . ?
H58A C58 H58B 109.5 . . ?
C60 C59 H59A 93.4 . . ?
C58 C59 H59A 103.6 . . ?
C60 C59 H59B 106.8 . . ?
C58 C59 H59B 112.3 . . ?
H59A C59 H59B 109.5 . . ?
C59 C60 H60A 115.9 . . ?
C59 C60 H60B 112.8 . . ?
H60A C60 H60B 109.5 . . ?
C59 C60 H60C 99.1 . . ?
H60A C60 H60C 109.5 . . ?
H60B C60 H60C 109.5 . . ?

loop_
_geom_bond_atom_site_label_1
_geom_bond_atom_site_label_2
_geom_bond_distance
_geom_bond_site_symmetry_2
_geom_bond_publ_flag
Ni1 N1 1.8599(18) . ?
Ni1 N3 1.8603(17) . ?
Ni1 N4 1.8645(18) . ?
Ni1 N6 1.8691(18) . ?
Ni2 N10 1.8552(19) . ?
Ni2 N12 1.8565(18) . ?
Ni2 N7 1.8566(18) . ?
Ni2 N9 1.8600(18) . ?
Ni3 N18 1.8543(19) . ?
Ni3 N15 1.8543(18) . ?
Ni3 N13 1.8633(18) . ?
Ni3 N16 1.8656(18) . ?
N1 C1 1.288(3) . ?
N2 C6 1.365(3) . ?
N2 C1 1.372(3) . ?
N3 C6 1.293(3) . ?
N4 C11 1.287(3) . ?
N5 C11 1.370(3) . ?
N5 C16 1.371(3) . ?
N6 C16 1.287(3) . ?
N7 C21 1.293(3) . ?
N8 C26 1.364(3) . ?
N8 C21 1.366(3) . ?
N9 C26 1.291(3) . ?
N10 C31 1.294(3) . ?
N11 C31 1.365(3) . ?
N11 C36 1.367(3) . ?
N12 C36 1.292(3) . ?
N13 C41 1.289(3) . ?
N14 C41 1.365(3) . ?
N14 C46 1.371(3) . ?
N15 C46 1.287(3) . ?
N16 C51 1.292(3) . ?
N17 C51 1.366(3) . ?
N17 C56 1.368(3) . ?
N18 C56 1.289(3) . ?
C1 C2 1.503(3) . ?
C2 C3 1.519(3) . ?
C3 C4 1.528(3) . ?
C4 C5 1.514(4) . ?
C6 C7 1.503(3) . ?
C7 C8 1.529(3) . ?
C8 C9 1.527(3) . ?
C9 C10 1.519(4) . ?
C11 C12 1.505(3) . ?
C12 C13 1.533(4) . ?
C13 C14 1.487(5) . ?
C14 C15 1.480(6) . ?
C16 C17 1.509(3) . ?
C17 C18 1.540(3) . ?
C18 C19 1.516(4) . ?
C19 C20 1.519(4) . ?
C21 C22 1.506(3) . ?
C22 C23 1.531(3) . ?
C23 C24 1.516(3) . ?
C24 C25 1.531(4) . ?
C26 C27 1.507(3) . ?
C27 C28 1.531(3) . ?
C28 C29 1.529(4) . ?
C29 C30 1.517(4) . ?
C31 C32 1.499(3) . ?
C32 C33 1.519(3) . ?
C33 C34 1.509(4) . ?
C34 C35 1.415(6) . ?
C36 C37 1.500(3) . ?
C37 C38 1.532(3) . ?
C38 C39 1.516(3) . ?
C39 C40 1.523(4) . ?
C41 C42 1.508(3) . ?
C42 C43 1.535(3) . ?
C43 C44 1.523(3) . ?
C44 C45 1.524(3) . ?
C46 C47 1.503(3) . ?
C47 C48 1.534(3) . ?
C48 C49 1.521(4) . ?
C49 C50 1.518(4) . ?
C51 C52 1.502(3) . ?
C52 C53 1.531(3) . ?
C53 C54 1.514(3) . ?
C54 C55 1.521(4) . ?
C56 C57 1.501(3) . ?
C57 C58 1.524(4) . ?
C58 C59 1.480(5) . ?
C59 C60 1.301(8) . ?
N1 H1 0.9411 . ?
N2 H2 0.9284 . ?
N3 H3 0.9395 . ?
N4 H4 0.9579 . ?
N5 H5 0.9000 . ?
N6 H6 0.9421 . ?
N7 H7 0.9219 . ?
N8 H8 0.9251 . ?
N9 H9 0.9033 . ?
N10 H10 0.8883 . ?
N11 H11 0.9611 . ?
N12 H12 0.9280 . ?
N13 H13 1.0233 . ?
N14 H14 0.8996 . ?
N15 H15 0.8739 . ?
N16 H16 0.8383 . ?
N17 H17 0.9033 . ?
N18 H18 0.8838 . ?
C2 H2A 0.9599 . ?
C2 H2B 0.9598 . ?
C3 H3A 0.9601 . ?
C3 H3B 0.9603 . ?
C4 H4A 0.9600 . ?
C4 H4B 0.9603 . ?
C5 H5A 0.9600 . ?
C5 H5B 0.9599 . ?
C5 H5C 0.9601 . ?
C7 H7A 0.9603 . ?
C7 H7B 0.9601 . ?
C8 H8A 0.9601 . ?
C8 H8B 0.9599 . ?
C9 H9A 0.9600 . ?
C9 H9B 0.9600 . ?
C10 H10A 0.9598 . ?
C10 H10B 0.9599 . ?
C10 H10C 0.9602 . ?
C12 H12A 0.9600 . ?
C12 H12B 0.9601 . ?
C13 H13A 0.9601 . ?
C13 H13B 0.9601 . ?
C14 H14A 0.9601 . ?
C14 H14B 0.9599 . ?
C15 H15A 0.9601 . ?
C15 H15B 0.9600 . ?
C15 H15C 0.9601 . ?
C17 H17A 0.9601 . ?
C17 H17B 0.9602 . ?
C18 H18A 0.9601 . ?
C18 H18B 0.9599 . ?
C19 H19A 0.9602 . ?
C19 H19B 0.9601 . ?
C20 H20A 0.9600 . ?
C20 H20B 0.9603 . ?
C20 H20C 0.9599 . ?
C22 H22A 0.9600 . ?
C22 H22B 0.9601 . ?
C23 H23A 0.9601 . ?
C23 H23B 0.9601 . ?
C24 H24A 0.9601 . ?
C24 H24B 0.9601 . ?
C25 H25A 0.9601 . ?
C25 H25B 0.9599 . ?
C25 H25C 0.9598 . ?
C27 H27A 0.9601 . ?
C27 H27B 0.9599 . ?
C28 H28A 0.9599 . ?
C28 H28B 0.9600 . ?
C29 H29A 0.9598 . ?
C29 H29B 0.9601 . ?
C30 H30A 0.9602 . ?
C30 H30B 0.9600 . ?
C30 H30C 0.9598 . ?
C32 H32A 0.9599 . ?
C32 H32B 0.9599 . ?
C33 H33A 0.9601 . ?
C33 H33B 0.9600 . ?
C34 H34A 0.9602 . ?
C34 H34B 0.9601 . ?
C35 H35A 0.9600 . ?
C35 H35B 0.9598 . ?
C35 H35C 0.9600 . ?
C37 H37A 0.9600 . ?
C37 H37B 0.9600 . ?
C38 H38A 0.9602 . ?
C38 H38B 0.9601 . ?
C39 H39A 0.9602 . ?
C39 H39B 0.9601 . ?
C40 H40A 0.9598 . ?
C40 H40B 0.9600 . ?
C40 H40C 0.9599 . ?
C42 H42A 0.9601 . ?
C42 H42B 0.9596 . ?
C43 H43A 0.9604 . ?
C43 H43B 0.9599 . ?
C44 H44A 0.9599 . ?
C44 H44B 0.9601 . ?
C45 H45A 0.9601 . ?
C45 H45B 0.9600 . ?
C45 H45C 0.9602 . ?
C47 H47A 0.9599 . ?
C47 H47B 0.9601 . ?
C48 H48A 0.9603 . ?
C48 H48B 0.9599 . ?
C49 H49A 0.9602 . ?
C49 H49B 0.9601 . ?
C50 H50A 0.9600 . ?
C50 H50B 0.9601 . ?
C50 H50C 0.9601 . ?
C52 H52A 0.9598 . ?
C52 H52B 0.9603 . ?
C53 H53A 0.9600 . ?
C53 H53B 0.9601 . ?
C54 H54A 0.9601 . ?
C54 H54B 0.9603 . ?
C55 H55A 0.9600 . ?
C55 H55B 0.9601 . ?
C55 H55C 0.9599 . ?
C57 H57A 0.9598 . ?
C57 H57B 0.9601 . ?
C58 H58A 0.9599 . ?
C58 H58B 0.9601 . ?
C59 H59A 0.9599 . ?
C59 H59B 0.9601 . ?
C60 H60A 0.9600 . ?
C60 H60B 0.9601 . ?
C60 H60C 0.9600 . ?
